data_2231370
loop_
_publ_author_name
'Schmitt, Bonell'
'Gerber, Thomas'
'Hosten, Eric'
'Betz, Richard'

_publ_section_title
;
 2-(Pyridin-2-ylamino)pyridinium thiocyanate acetonitrile monosolvate
;
_journal_coeditor_code YA2142
_journal_issue 8
_journal_name_full 'Acta Crystallographica Section E'
_journal_page_first o1981
_journal_page_last o1982
_journal_paper_doi 10.1107/S1600536811026808
_journal_volume 67
_journal_year 2011
_chemical_formula_iupac 'C10 H10 N3 +, C N S -, C2 H3 N'
_chemical_formula_moiety 'C10 H10 N3 +, C N S -, C2 H3 N'
_chemical_formula_sum 'C13 H13 N5 S'
_chemical_formula_weight 271.34
_chemical_name_systematic
;
2-(Pyridin-2-ylamino)pyridinium thiocyanate acetonitrile monosolvate
;
_space_group_IT_number 2
_symmetry_cell_setting triclinic
_symmetry_space_group_name_Hall '-P 1'
_symmetry_space_group_name_H-M 'P -1'
_atom_sites_solution_hydrogens geom
_atom_sites_solution_primary direct
_atom_sites_solution_secondary difmap
_audit_creation_method SHELXL-97
_cell_angle_alpha 76.8490(10)
_cell_angle_beta 75.2110(10)
_cell_angle_gamma 81.3710(10)
_cell_formula_units_Z 2
_cell_length_a 7.5450(3)
_cell_length_b 7.8790(3)
_cell_length_c 11.9900(4)
_cell_measurement_reflns_used 9959
_cell_measurement_temperature 100(2)
_cell_measurement_theta_max 28.3
_cell_measurement_theta_min 2.7
_cell_volume 667.88(4)
_computing_cell_refinement 'SAINT (Bruker, 2010)'
_computing_data_collection 'APEX2 (Bruker, 2010)'
_computing_data_reduction 'SAINT (Bruker, 2010)'
_computing_molecular_graphics 'ORTEP-3 (Farrugia, 1997) and Mercury (Macrae <i>et al.</i>, 2008)'
_computing_publication_material 'SHELXL97 (Sheldrick, 2008) and PLATON (Spek, 2009)'
_computing_structure_refinement 'SHELXL97 (Sheldrick, 2008)'
_computing_structure_solution 'SHELXS97 (Sheldrick, 2008)'
_diffrn_ambient_temperature 100(2)
_diffrn_measured_fraction_theta_full 0.994
_diffrn_measured_fraction_theta_max 0.994
_diffrn_measurement_device_type 'Bruker APEXII CCD'
_diffrn_measurement_method '\f and \w'
_diffrn_radiation_monochromator graphite
_diffrn_radiation_source 'fine-focus sealed tube'
_diffrn_radiation_type MoK\a
_diffrn_radiation_wavelength 0.71069
_diffrn_reflns_av_R_equivalents 0.016
_diffrn_reflns_av_sigmaI/netI 0.015
_diffrn_reflns_limit_h_max 10
_diffrn_reflns_limit_h_min -10
_diffrn_reflns_limit_k_max 10
_diffrn_reflns_limit_k_min -10
_diffrn_reflns_limit_l_max 15
_diffrn_reflns_limit_l_min -15
_diffrn_reflns_number 11528
_diffrn_reflns_theta_full 28.3
_diffrn_reflns_theta_max 28.3
_diffrn_reflns_theta_min 2.7
_diffrn_standards_number 0
_exptl_absorpt_coefficient_mu 0.24
_exptl_absorpt_correction_T_max 1.000
_exptl_absorpt_correction_T_min 0.899
_exptl_absorpt_correction_type multi-scan
_exptl_absorpt_process_details '(SADABS; Bruker, 2008)'
_exptl_crystal_colour colourless
_exptl_crystal_density_diffrn 1.349
_exptl_crystal_density_method 'not measured'
_exptl_crystal_description block
_exptl_crystal_F_000 284
_exptl_crystal_size_max 0.54
_exptl_crystal_size_mid 0.40
_exptl_crystal_size_min 0.34
_refine_diff_density_max 0.43
_refine_diff_density_min -0.20
_refine_ls_extinction_method none
_refine_ls_goodness_of_fit_ref 1.07
_refine_ls_hydrogen_treatment mixed
_refine_ls_matrix_type full
_refine_ls_number_parameters 181
_refine_ls_number_reflns 3313
_refine_ls_number_restraints 0
_refine_ls_restrained_S_all 1.07
_refine_ls_R_factor_all 0.030
_refine_ls_R_factor_gt 0.028
_refine_ls_shift/su_max_lt 0.001
_refine_ls_shift/su_mean 0.000
_refine_ls_structure_factor_coef Fsqd
_refine_ls_weighting_details 'calc w=1/[\s^2^(Fo^2^)+(0.0442P)^2^+0.184P] where P=(Fo^2^+2Fc^2^)/3'
_refine_ls_weighting_scheme calc
_refine_ls_wR_factor_gt 0.080
_refine_ls_wR_factor_ref 0.082
_reflns_number_gt 3113
_reflns_number_total 3313
_reflns_threshold_expression I>2\s(I)
_cod_data_source_file ya2142.cif
_cod_data_source_block I
_cod_database_code 2231370
_cod_database_fobs_code 2231370

loop_
_symmetry_equiv_pos_as_xyz
'x, y, z'
'-x, -y, -z'

loop_
_atom_site_type_symbol
_atom_site_label
_atom_site_fract_x
_atom_site_fract_y
_atom_site_fract_z
_atom_site_U_iso_or_equiv
_atom_site_adp_type
_atom_site_calc_flag
_atom_site_refinement_flags
_atom_site_occupancy
_atom_site_symmetry_multiplicity
S S1 0.29241(3) 0.79739(3) 0.47166(2) 0.02280(9) Uani d . 1 1
N N1 0.25212(11) 0.56147(10) 0.07444(7) 0.01647(16) Uani d . 1 1
H H71 0.265(2) 0.6054(19) 0.1350(13) 0.031(3) Uiso d . 1 1
N N2 0.17025(10) 0.32447(10) 0.01896(7) 0.01588(16) Uani d . 1 1
N N3 0.31181(10) 0.59208(10) -0.13124(7) 0.01503(15) Uani d . 1 1
H H73 0.267(2) 0.484(2) -0.1156(13) 0.034(4) Uiso d . 1 1
N N10 0.30552(13) 0.68937(12) 0.26202(8) 0.02613(19) Uani d . 1 1
N N20 0.20385(13) 0.32594(13) 0.74643(8) 0.0283(2) Uani d . 1 1
C C1 0.30149(12) 0.73414(12) 0.34893(8) 0.01752(18) Uani d . 1 1
C C2 0.20307(13) 0.31158(12) 0.65393(9) 0.02028(19) Uani d . 1 1
C C3 0.19939(15) 0.29362(15) 0.53641(9) 0.0254(2) Uani d . 1 1
H H31 0.0713 0.3014 0.5301 0.038 Uiso calc R 1 1
H H32 0.2624 0.1799 0.5219 0.038 Uiso calc R 1 1
H H33 0.2620 0.3875 0.4781 0.038 Uiso calc R 1 1
C C11 0.18123(12) 0.39962(11) 0.10570(8) 0.01469(17) Uani d . 1 1
C C12 0.12748(12) 0.32258(12) 0.22524(8) 0.01750(18) Uani d . 1 1
H H12 0.1330 0.3817 0.2849 0.021 Uiso calc R 1 1
C C13 0.06646(13) 0.15854(13) 0.25345(8) 0.01970(19) Uani d . 1 1
H H13 0.0315 0.1012 0.3334 0.024 Uiso calc R 1 1
C C14 0.05640(13) 0.07707(12) 0.16347(9) 0.01948(18) Uani d . 1 1
H H14 0.0156 -0.0364 0.1809 0.023 Uiso calc R 1 1
C C15 0.10734(12) 0.16579(12) 0.04863(8) 0.01750(18) Uani d . 1 1
H H15 0.0974 0.1119 -0.0125 0.021 Uiso calc R 1 1
C C21 0.31450(11) 0.65375(11) -0.03559(8) 0.01480(17) Uani d . 1 1
C C22 0.38354(12) 0.81677(12) -0.05213(8) 0.01729(18) Uani d . 1 1
H H22 0.3894 0.8618 0.0138 0.021 Uiso calc R 1 1
C C23 0.44192(12) 0.90943(12) -0.16401(9) 0.01963(19) Uani d . 1 1
H H23 0.4863 1.0203 -0.1757 0.024 Uiso calc R 1 1
C C24 0.43654(13) 0.84134(12) -0.26181(8) 0.01979(19) Uani d . 1 1
H H24 0.4770 0.9051 -0.3396 0.024 Uiso calc R 1 1
C C25 0.37210(12) 0.68195(12) -0.24274(8) 0.01763(18) Uani d . 1 1
H H25 0.3693 0.6334 -0.3078 0.021 Uiso calc R 1 1

loop_
_atom_site_aniso_label
_atom_site_aniso_U_11
_atom_site_aniso_U_22
_atom_site_aniso_U_33
_atom_site_aniso_U_12
_atom_site_aniso_U_13
_atom_site_aniso_U_23
S1 0.02876(14) 0.02784(14) 0.01436(12) -0.00606(10) -0.00536(9) -0.00676(9)
N1 0.0214(4) 0.0168(4) 0.0133(3) -0.0032(3) -0.0052(3) -0.0050(3)
N2 0.0180(3) 0.0152(3) 0.0151(3) -0.0011(3) -0.0045(3) -0.0040(3)
N3 0.0161(3) 0.0148(3) 0.0147(4) -0.0021(3) -0.0037(3) -0.0034(3)
N10 0.0339(5) 0.0271(4) 0.0221(4) -0.0047(4) -0.0103(4) -0.0089(3)
N20 0.0331(5) 0.0306(5) 0.0226(4) -0.0048(4) -0.0063(4) -0.0072(4)
C1 0.0191(4) 0.0165(4) 0.0173(4) -0.0043(3) -0.0055(3) -0.0011(3)
C2 0.0209(4) 0.0174(4) 0.0225(5) -0.0040(3) -0.0042(3) -0.0034(3)
C3 0.0267(5) 0.0310(5) 0.0208(5) -0.0050(4) -0.0058(4) -0.0081(4)
C11 0.0143(4) 0.0150(4) 0.0149(4) 0.0006(3) -0.0045(3) -0.0033(3)
C12 0.0184(4) 0.0208(4) 0.0133(4) 0.0005(3) -0.0045(3) -0.0041(3)
C13 0.0188(4) 0.0211(4) 0.0158(4) -0.0002(3) -0.0027(3) 0.0006(3)
C14 0.0190(4) 0.0153(4) 0.0227(5) -0.0020(3) -0.0043(3) -0.0012(3)
C15 0.0188(4) 0.0160(4) 0.0187(4) -0.0012(3) -0.0049(3) -0.0053(3)
C21 0.0135(4) 0.0156(4) 0.0158(4) 0.0007(3) -0.0043(3) -0.0042(3)
C22 0.0165(4) 0.0170(4) 0.0205(4) -0.0019(3) -0.0054(3) -0.0065(3)
C23 0.0166(4) 0.0170(4) 0.0255(5) -0.0039(3) -0.0047(3) -0.0034(3)
C24 0.0178(4) 0.0211(4) 0.0183(4) -0.0041(3) -0.0021(3) -0.0004(3)
C25 0.0174(4) 0.0205(4) 0.0148(4) -0.0020(3) -0.0033(3) -0.0035(3)

loop_
_atom_type_symbol
_atom_type_description
_atom_type_scat_dispersion_real
_atom_type_scat_dispersion_imag
_atom_type_scat_source
C C 0.0033 0.0016 'International Tables Vol C Tables 4.2.6.8 and 6.1.1.4'
H H 0.0000 0.0000 'International Tables Vol C Tables 4.2.6.8 and 6.1.1.4'
N N 0.0061 0.0033 'International Tables Vol C Tables 4.2.6.8 and 6.1.1.4'
S S 0.1246 0.1234 'International Tables Vol C Tables 4.2.6.8 and 6.1.1.4'

loop_
_geom_angle_atom_site_label_1
_geom_angle_atom_site_label_2
_geom_angle_atom_site_label_3
_geom_angle
C21 N1 C11 127.59(8)
C21 N1 H71 117.0(9)
C11 N1 H71 115.3(9)
C11 N2 C15 117.74(8)
C21 N3 C25 122.32(8)
C21 N3 H73 115.2(9)
C25 N3 H73 122.5(9)
N10 C1 S1 179.13(9)
N20 C2 C3 179.23(11)
C2 C3 H31 109.5
C2 C3 H32 109.5
H31 C3 H32 109.5
C2 C3 H33 109.5
H31 C3 H33 109.5
H32 C3 H33 109.5
N2 C11 N1 117.54(8)
N2 C11 C12 123.26(8)
N1 C11 C12 119.19(8)
C13 C12 C11 117.93(8)
C13 C12 H12 121.0
C11 C12 H12 121.0
C12 C13 C14 119.46(8)
C12 C13 H13 120.3
C14 C13 H13 120.3
C15 C14 C13 118.25(8)
C15 C14 H14 120.9
C13 C14 H14 120.9
N2 C15 C14 123.30(8)
N2 C15 H15 118.3
C14 C15 H15 118.3
N3 C21 N1 120.87(8)
N3 C21 C22 118.67(8)
N1 C21 C22 120.46(8)
C23 C22 C21 119.42(8)
C23 C22 H22 120.3
C21 C22 H22 120.3
C22 C23 C24 120.36(8)
C22 C23 H23 119.8
C24 C23 H23 119.8
C25 C24 C23 118.70(8)
C25 C24 H24 120.6
C23 C24 H24 120.6
N3 C25 C24 120.50(8)
N3 C25 H25 119.7
C24 C25 H25 119.7

loop_
_geom_bond_atom_site_label_1
_geom_bond_atom_site_label_2
_geom_bond_distance
S1 C1 1.6403(10)
N1 C21 1.3564(11)
N1 C11 1.3920(11)
N1 H71 0.903(15)
N2 C11 1.3334(11)
N2 C15 1.3433(11)
N3 C21 1.3492(11)
N3 C25 1.3606(11)
N3 H73 0.926(15)
N10 C1 1.1659(13)
N20 C2 1.1418(14)
C2 C3 1.4553(13)
C3 H31 0.9800
C3 H32 0.9800
C3 H33 0.9800
C11 C12 1.4029(12)
C12 C13 1.3773(13)
C12 H12 0.9500
C13 C14 1.3976(13)
C13 H13 0.9500
C14 C15 1.3802(13)
C14 H14 0.9500
C15 H15 0.9500
C21 C22 1.4116(12)
C22 C23 1.3696(13)
C22 H22 0.9500
C23 C24 1.4077(13)
C23 H23 0.9500
C24 C25 1.3644(13)
C24 H24 0.9500
C25 H25 0.9500

loop_
_geom_hbond_atom_site_label_D
_geom_hbond_atom_site_label_H
_geom_hbond_atom_site_label_A
_geom_hbond_site_symmetry_A
_geom_hbond_distance_DH
_geom_hbond_distance_HA
_geom_hbond_distance_DA
_geom_hbond_angle_DHA
N1 H71 N10 . 0.903(15) 1.901(15) 2.8020(11) 176.4(13)
N3 H73 N2 . 0.926(15) 1.861(15) 2.6068(11) 135.9(12)
N3 H73 N20 1_554 0.926(15) 2.456(15) 3.1199(12) 128.7(11)
C25 H25 S1 1_554 0.95 2.83 3.5192(9) 130

loop_
_geom_torsion_atom_site_label_1
_geom_torsion_atom_site_label_2
_geom_torsion_atom_site_label_3
_geom_torsion_atom_site_label_4
_geom_torsion
C15 N2 C11 N1 177.96(8)
C15 N2 C11 C12 -1.17(13)
C21 N1 C11 N2 -0.70(13)
C21 N1 C11 C12 178.47(8)
N2 C11 C12 C13 2.30(13)
N1 C11 C12 C13 -176.82(8)
C11 C12 C13 C14 -1.38(13)
C12 C13 C14 C15 -0.47(13)
C11 N2 C15 C14 -0.87(13)
C13 C14 C15 N2 1.68(14)
C25 N3 C21 N1 179.52(8)
C25 N3 C21 C22 -0.43(12)
C11 N1 C21 N3 0.43(14)
C11 N1 C21 C22 -179.63(8)
N3 C21 C22 C23 1.40(13)
N1 C21 C22 C23 -178.54(8)
C21 C22 C23 C24 -1.21(13)
C22 C23 C24 C25 0.04(14)
C21 N3 C25 C24 -0.76(13)
C23 C24 C25 N3 0.95(14)

loop_
_cod_related_entry_id
_cod_related_entry_database
_cod_related_entry_code
1 ChemSpider 30656896
